data_2206095
loop_
_publ_author_name
'Batista, Ronan'
'Garc\'ia, Pablo A.'
'Castro, Mar\'ia A.'
'del Corral, Jos\'e M. Miguel'
'Speziali, Nivaldo L.'
'Oliveira, Alaide B. de'

_publ_section_title
;
 Methyl <i>ent</i>-15\b-hydroxy-16\a-kauran-19-oate
;
_journal_issue 6
_journal_name_full 'Acta Crystallographica Section E'
_journal_page_first o1525
_journal_page_last o1527
_journal_paper_doi 10.1107/S1600536805009554
_journal_volume 61
_journal_year 2005
_chemical_formula_iupac 'C21 H34 O3'
_chemical_formula_moiety 'C21 H34 O3'
_chemical_formula_sum 'C21 H34 O3'
_chemical_formula_weight 334.48
_chemical_name_systematic
;
Methyl ent-15\b-hydroxy-16\a-kauran-19-oate
;
_space_group_IT_number 4
_symmetry_cell_setting monoclinic
_symmetry_space_group_name_Hall 'P 2yb'
_symmetry_space_group_name_H-M 'P 1 21 1'
_atom_sites_solution_hydrogens geom
_atom_sites_solution_primary direct
_atom_sites_solution_secondary difmap
_audit_creation_method SHELXL-97
_cell_angle_alpha 90.00
_cell_angle_beta 97.81(3)
_cell_angle_gamma 90.00
_cell_formula_units_Z 2
_cell_length_a 7.3470(15)
_cell_length_b 9.5010(19)
_cell_length_c 13.568(3)
_cell_measurement_reflns_used 20
_cell_measurement_temperature 293(2)
_cell_measurement_theta_max 20
_cell_measurement_theta_min 8
_cell_volume 938.3(3)
_computing_cell_refinement CRYSOM
_computing_data_collection 'CRYSOM (Martinez-Ripoll & Cano, 1996)'
_computing_data_reduction 'X-RAY80 (Stewart et al., 1990)'
_computing_molecular_graphics 'SHELXTL/PC (Sheldrick, 1990)'
_computing_publication_material SHELXL97
_computing_structure_refinement 'SHELXL97 (Sheldrick, 1997)'
_computing_structure_solution 'SHELXS97 (Sheldrick, 1997)'
_diffrn_ambient_temperature 293(2)
_diffrn_measured_fraction_theta_full 0.995
_diffrn_measured_fraction_theta_max 0.995
_diffrn_measurement_device_type 'Seifert XRD 3003 SC'
_diffrn_measurement_method \w/2\q
_diffrn_radiation_monochromator graphite
_diffrn_radiation_source 'fine-focus sealed tube'
_diffrn_radiation_type CuK\a
_diffrn_radiation_wavelength 1.54180
_diffrn_reflns_av_R_equivalents 0.0000
_diffrn_reflns_av_sigmaI/netI 0.0110
_diffrn_reflns_limit_h_max 8
_diffrn_reflns_limit_h_min 0
_diffrn_reflns_limit_k_max 10
_diffrn_reflns_limit_k_min 0
_diffrn_reflns_limit_l_max 14
_diffrn_reflns_limit_l_min -14
_diffrn_reflns_number 1491
_diffrn_reflns_theta_full 60.02
_diffrn_reflns_theta_max 60.02
_diffrn_reflns_theta_min 3.29
_diffrn_standards_decay_% 1
_diffrn_standards_interval_count 700
_diffrn_standards_number 2
_exptl_absorpt_coefficient_mu 0.602
_exptl_absorpt_correction_type none
_exptl_crystal_colour colorless
_exptl_crystal_density_diffrn 1.184
_exptl_crystal_density_method 'not measured'
_exptl_crystal_description prism
_exptl_crystal_F_000 368
_exptl_crystal_size_max 0.2
_exptl_crystal_size_mid 0.2
_exptl_crystal_size_min 0.2
_refine_diff_density_max 0.164
_refine_diff_density_min -0.128
_refine_ls_extinction_coef 0.042(3)
_refine_ls_extinction_expression Fc^*^=kFc[1+0.001xFc^2^\l^3^/sin(2\q)]^-1/4^
_refine_ls_extinction_method SHELXL97
_refine_ls_goodness_of_fit_ref 1.025
_refine_ls_hydrogen_treatment constr
_refine_ls_matrix_type full
_refine_ls_number_parameters 218
_refine_ls_number_reflns 1491
_refine_ls_number_restraints 1
_refine_ls_restrained_S_all 1.024
_refine_ls_R_factor_all 0.0333
_refine_ls_R_factor_gt 0.0323
_refine_ls_shift/su_max 0.004
_refine_ls_shift/su_mean 0.001
_refine_ls_structure_factor_coef Fsqd
_refine_ls_weighting_details 'calc w = 1/[\s^2^(Fo^2^)+(0.0696P)^2^+0.0837P] where P = (Fo^2^+2Fc^2^)/3'
_refine_ls_weighting_scheme calc
_refine_ls_wR_factor_gt 0.0884
_refine_ls_wR_factor_ref 0.0895
_reflns_number_gt 1434
_reflns_number_total 1491
_reflns_threshold_expression I>2\s(I)
_cod_data_source_file wn6340.cif
_cod_data_source_block 2
_cod_original_sg_symbol_H-M 'P 21'
_cod_database_code 2206095
_cod_database_fobs_code 2206095

loop_
_symmetry_equiv_pos_as_xyz
'x, y, z'
'-x, y+1/2, -z'

loop_
_atom_site_label
_atom_site_fract_x
_atom_site_fract_y
_atom_site_fract_z
_atom_site_U_iso_or_equiv
_atom_site_adp_type
_atom_site_calc_flag
_atom_site_refinement_flags
_atom_site_occupancy
_atom_site_type_symbol
O1 0.7436(3) 0.0187(2) 0.88082(15) 0.0570(6) Uani d . 1 O
O2 0.8933(2) 0.1770(2) 0.80173(13) 0.0472(5) Uani d . 1 O
O3 0.5794(3) 0.8800(2) 0.70158(16) 0.0625(6) Uani d . 1 O
H3A 0.6032 0.8983 0.7610 0.094 Uiso calc R 1 H
C1 0.3238(3) 0.3209(3) 0.85592(19) 0.0381(6) Uani d . 1 C
H1A 0.2983 0.3959 0.9006 0.046 Uiso calc R 1 H
H1B 0.2103 0.2999 0.8131 0.046 Uiso calc R 1 H
C2 0.3832(3) 0.1911(3) 0.91720(19) 0.0457(7) Uani d . 1 C
H2A 0.3952 0.1122 0.8732 0.055 Uiso calc R 1 H
H2B 0.2903 0.1675 0.9589 0.055 Uiso calc R 1 H
C3 0.5659(4) 0.2171(3) 0.98216(19) 0.0464(7) Uani d . 1 C
H3B 0.6038 0.1311 1.0176 0.056 Uiso calc R 1 H
H3C 0.5483 0.2883 1.0312 0.056 Uiso calc R 1 H
C4 0.7193(3) 0.2648(3) 0.92445(16) 0.0346(5) Uani d . 1 C
C5 0.6506(3) 0.3962(2) 0.86144(15) 0.0288(5) Uani d . 1 C
H5A 0.6177 0.4632 0.9111 0.035 Uiso calc R 1 H
C10 0.4666(3) 0.3743(2) 0.79075(16) 0.0283(5) Uani d . 1 C
C6 0.7907(3) 0.4768(3) 0.80959(18) 0.0334(5) Uani d . 1 C
H6A 0.9054 0.4846 0.8540 0.040 Uiso calc R 1 H
H6B 0.8143 0.4257 0.7507 0.040 Uiso calc R 1 H
C7 0.7186(3) 0.6231(3) 0.78013(18) 0.0363(6) Uani d . 1 C
H7A 0.8112 0.6741 0.7500 0.044 Uiso calc R 1 H
H7B 0.6964 0.6739 0.8393 0.044 Uiso calc R 1 H
C8 0.5417(3) 0.6176(2) 0.70735(17) 0.0304(5) Uani d . 1 C
C9 0.3993(3) 0.5210(3) 0.74873(16) 0.0291(5) Uani d . 1 C
H9A 0.3661 0.5719 0.8065 0.035 Uiso calc R 1 H
C14 0.5721(3) 0.5749(3) 0.60200(16) 0.0378(6) Uani d . 1 C
H14A 0.6745 0.6255 0.5806 0.045 Uiso calc R 1 H
H14B 0.5935 0.4745 0.5975 0.045 Uiso calc R 1 H
C13 0.3899(4) 0.6176(3) 0.54113(17) 0.0432(6) Uani d . 1 C
H13A 0.3998 0.6165 0.4698 0.052 Uiso calc R 1 H
C12 0.2405(4) 0.5170(3) 0.56482(19) 0.0485(7) Uani d . 1 C
H12A 0.1247 0.5439 0.5263 0.058 Uiso calc R 1 H
H12B 0.2700 0.4227 0.5448 0.058 Uiso calc R 1 H
C11 0.2182(3) 0.5159(3) 0.67451(17) 0.0409(6) Uani d . 1 C
H11A 0.1515 0.4315 0.6879 0.049 Uiso calc R 1 H
H11B 0.1432 0.5959 0.6877 0.049 Uiso calc R 1 H
C16 0.3693(4) 0.7689(3) 0.57790(19) 0.0464(7) Uani d . 1 C
H16A 0.4530 0.8264 0.5444 0.056 Uiso calc R 1 H
C15 0.4515(4) 0.7658(3) 0.6884(2) 0.0405(6) Uani d . 1 C
H15A 0.3546 0.7791 0.7305 0.049 Uiso calc R 1 H
C17 0.1810(4) 0.8373(4) 0.5545(3) 0.0712(10) Uani d . 1 C
H17A 0.1421 0.8341 0.4840 0.107 Uiso calc R 1 H
H17B 0.1879 0.9334 0.5763 0.107 Uiso calc R 1 H
H17C 0.0941 0.7873 0.5883 0.107 Uiso calc R 1 H
C18 0.8874(4) 0.3042(3) 1.00111(19) 0.0496(7) Uani d . 1 C
H18A 0.9288 0.2226 1.0394 0.074 Uiso calc R 1 H
H18B 0.8530 0.3762 1.0446 0.074 Uiso calc R 1 H
H18C 0.9845 0.3383 0.9668 0.074 Uiso calc R 1 H
C19 0.7812(3) 0.1400(3) 0.86704(18) 0.0374(6) Uani d . 1 C
C21 0.9613(4) 0.0660(4) 0.7438(2) 0.0589(8) Uani d . 1 C
H21C 1.0520 0.1035 0.7063 0.088 Uiso calc R 1 H
H21D 0.8614 0.0273 0.6990 0.088 Uiso calc R 1 H
H21A 1.0156 -0.0065 0.7875 0.088 Uiso calc R 1 H
C20 0.4845(3) 0.2648(3) 0.70933(18) 0.0362(5) Uani d . 1 C
H20D 0.5265 0.1773 0.7396 0.054 Uiso calc R 1 H
H20A 0.5712 0.2976 0.6676 0.054 Uiso calc R 1 H
H20B 0.3670 0.2512 0.6699 0.054 Uiso calc R 1 H

loop_
_atom_site_aniso_label
_atom_site_aniso_U_11
_atom_site_aniso_U_22
_atom_site_aniso_U_33
_atom_site_aniso_U_12
_atom_site_aniso_U_13
_atom_site_aniso_U_23
O1 0.0812(14) 0.0292(11) 0.0603(12) 0.0015(10) 0.0092(10) 0.0054(9)
O2 0.0417(9) 0.0374(10) 0.0645(11) -0.0007(8) 0.0144(8) -0.0112(9)
O3 0.0880(15) 0.0247(10) 0.0703(13) -0.0148(10) -0.0056(11) 0.0060(9)
C1 0.0329(12) 0.0383(14) 0.0439(13) -0.0036(10) 0.0078(10) 0.0088(11)
C2 0.0441(13) 0.0422(15) 0.0522(15) -0.0053(12) 0.0111(12) 0.0173(13)
C3 0.0528(15) 0.0473(17) 0.0391(13) 0.0016(13) 0.0065(11) 0.0147(12)
C4 0.0386(12) 0.0313(13) 0.0322(12) -0.0006(10) -0.0011(10) 0.0019(10)
C5 0.0303(11) 0.0262(12) 0.0293(11) -0.0025(9) 0.0017(9) -0.0036(9)
C10 0.0278(10) 0.0258(11) 0.0311(11) -0.0047(10) 0.0033(9) -0.0003(10)
C6 0.0281(10) 0.0332(13) 0.0380(12) -0.0049(10) 0.0018(9) 0.0013(10)
C7 0.0366(12) 0.0306(13) 0.0409(12) -0.0092(11) 0.0025(10) -0.0002(11)
C8 0.0368(11) 0.0224(12) 0.0313(11) -0.0042(10) 0.0025(9) 0.0018(9)
C9 0.0302(11) 0.0282(12) 0.0290(11) -0.0005(10) 0.0039(9) -0.0018(10)
C14 0.0425(13) 0.0359(13) 0.0363(12) -0.0042(11) 0.0105(10) 0.0034(11)
C13 0.0528(14) 0.0468(16) 0.0290(11) -0.0031(13) 0.0014(10) 0.0071(11)
C12 0.0480(14) 0.0517(17) 0.0416(14) -0.0081(13) -0.0096(11) 0.0059(13)
C11 0.0310(12) 0.0422(14) 0.0481(13) -0.0031(11) -0.0005(10) 0.0096(12)
C16 0.0499(14) 0.0415(15) 0.0474(15) 0.0017(13) 0.0048(12) 0.0151(13)
C15 0.0490(13) 0.0250(13) 0.0479(14) -0.0011(11) 0.0088(11) 0.0026(11)
C17 0.064(2) 0.066(2) 0.080(2) 0.0172(17) -0.0008(17) 0.0288(19)
C18 0.0513(15) 0.0506(17) 0.0420(14) 0.0013(13) -0.0119(12) -0.0001(13)
C19 0.0376(12) 0.0324(16) 0.0400(12) 0.0008(11) -0.0025(10) 0.0024(11)
C21 0.0536(16) 0.0510(18) 0.0738(19) 0.0024(14) 0.0140(14) -0.0231(16)
C20 0.0415(12) 0.0264(12) 0.0384(12) -0.0043(10) -0.0023(10) -0.0038(11)

loop_
_atom_type_symbol
_atom_type_description
_atom_type_scat_dispersion_real
_atom_type_scat_dispersion_imag
_atom_type_scat_source
C C 0.0181 0.0091 'International Tables Vol C Tables 4.2.6.8 and 6.1.1.4'
H H 0.0000 0.0000 'International Tables Vol C Tables 4.2.6.8 and 6.1.1.4'
O O 0.0492 0.0322 'International Tables Vol C Tables 4.2.6.8 and 6.1.1.4'

loop_
_geom_angle_atom_site_label_1
_geom_angle_atom_site_label_2
_geom_angle_atom_site_label_3
_geom_angle
_geom_angle_publ_flag
C19 O2 C21 117.3(2) ?
C15 O3 H3A 109.5 ?
C2 C1 C10 114.4(2) ?
C2 C1 H1A 108.7 ?
C10 C1 H1A 108.7 ?
C2 C1 H1B 108.7 ?
C10 C1 H1B 108.7 ?
H1A C1 H1B 107.6 ?
C1 C2 C3 110.5(2) ?
C1 C2 H2A 109.6 ?
C3 C2 H2A 109.6 ?
C1 C2 H2B 109.6 ?
C3 C2 H2B 109.6 ?
H2A C2 H2B 108.1 ?
C2 C3 C4 113.9(2) ?
C2 C3 H3B 108.8 ?
C4 C3 H3B 108.8 ?
C2 C3 H3C 108.8 ?
C4 C3 H3C 108.8 ?
H3B C3 H3C 107.7 ?
C19 C4 C3 108.9(2) ?
C19 C4 C18 105.4(2) ?
C3 C4 C18 107.7(2) ?
C19 C4 C5 116.15(18) ?
C3 C4 C5 108.21(19) ?
C18 C4 C5 110.1(2) ?
C6 C5 C4 117.76(18) ?
C6 C5 C10 111.39(17) ?
C4 C5 C10 114.79(18) ?
C6 C5 H5A 103.6 ?
C4 C5 H5A 103.6 ?
C10 C5 H5A 103.6 ?
C20 C10 C1 108.7(2) ?
C20 C10 C9 113.32(17) ?
C1 C10 C9 107.21(17) ?
C20 C10 C5 112.36(18) ?
C1 C10 C5 106.87(17) ?
C9 C10 C5 108.10(17) ?
C7 C6 C5 110.27(19) ?
C7 C6 H6A 109.6 ?
C5 C6 H6A 109.6 ?
C7 C6 H6B 109.6 ?
C5 C6 H6B 109.6 ?
H6A C6 H6B 108.1 ?
C6 C7 C8 112.05(19) ?
C6 C7 H7A 109.2 ?
C8 C7 H7A 109.2 ?
C6 C7 H7B 109.2 ?
C8 C7 H7B 109.2 ?
H7A C7 H7B 107.9 ?
C7 C8 C14 113.22(19) ?
C7 C8 C9 110.07(17) ?
C14 C8 C9 111.80(19) ?
C7 C8 C15 112.45(19) ?
C14 C8 C15 101.4(2) y
C9 C8 C15 107.51(19) ?
C8 C9 C11 110.05(18) ?
C8 C9 C10 117.67(17) ?
C11 C9 C10 114.2(2) ?
C8 C9 H9A 104.5 ?
C11 C9 H9A 104.5 ?
C10 C9 H9A 104.5 ?
C13 C14 C8 101.88(19) y
C13 C14 H14A 111.4 ?
C8 C14 H14A 111.4 ?
C13 C14 H14B 111.4 ?
C8 C14 H14B 111.4 ?
H14A C14 H14B 109.3 ?
C12 C13 C14 108.8(2) y
C12 C13 C16 114.4(2) y
C14 C13 C16 101.0(2) y
C12 C13 H13A 110.7 ?
C14 C13 H13A 110.7 ?
C16 C13 H13A 110.7 ?
C11 C12 C13 112.8(2) ?
C11 C12 H12A 109.0 ?
C13 C12 H12A 109.0 ?
C11 C12 H12B 109.0 ?
C13 C12 H12B 109.0 ?
H12A C12 H12B 107.8 ?
C12 C11 C9 115.9(2) ?
C12 C11 H11A 108.3 ?
C9 C11 H11A 108.3 ?
C12 C11 H11B 108.3 ?
C9 C11 H11B 108.3 ?
H11A C11 H11B 107.4 ?
C17 C16 C13 117.3(3) y
C17 C16 C15 115.9(3) y
C13 C16 C15 104.8(2) y
C17 C16 H16A 106.0 ?
C13 C16 H16A 106.0 ?
C15 C16 H16A 106.0 ?
O3 C15 C16 105.8(2) ?
O3 C15 C8 113.9(2) ?
C16 C15 C8 106.2(2) y
O3 C15 H15A 110.2 ?
C16 C15 H15A 110.2 ?
C8 C15 H15A 110.2 ?
C16 C17 H17A 109.5 ?
C16 C17 H17B 109.5 ?
H17A C17 H17B 109.5 ?
C16 C17 H17C 109.5 ?
H17A C17 H17C 109.5 ?
H17B C17 H17C 109.5 ?
C4 C18 H18A 109.5 ?
C4 C18 H18B 109.5 ?
H18A C18 H18B 109.5 ?
C4 C18 H18C 109.5 ?
H18A C18 H18C 109.5 ?
H18B C18 H18C 109.5 ?
O1 C19 O2 122.0(2) y
O1 C19 C4 125.1(2) ?
O2 C19 C4 112.8(2) ?
O2 C21 H21C 109.5 ?
O2 C21 H21D 109.5 ?
H21C C21 H21D 109.5 ?
O2 C21 H21A 109.5 ?
H21C C21 H21A 109.5 ?
H21D C21 H21A 109.5 ?
C10 C20 H20D 109.5 ?
C10 C20 H20A 109.5 ?
H20D C20 H20A 109.5 ?
C10 C20 H20B 109.5 ?
H20D C20 H20B 109.5 ?
H20A C20 H20B 109.5 ?

loop_
_geom_bond_atom_site_label_1
_geom_bond_atom_site_label_2
_geom_bond_distance
_geom_bond_publ_flag
O1 C19 1.205(3) y
O2 C19 1.337(3) y
O2 C21 1.445(3) y
O3 C15 1.430(3) y
O3 H3A 0.8200 ?
C1 C2 1.518(4) ?
C1 C10 1.547(3) ?
C1 H1A 0.9700 ?
C1 H1B 0.9700 ?
C2 C3 1.523(4) ?
C2 H2A 0.9700 ?
C2 H2B 0.9700 ?
C3 C4 1.526(3) ?
C3 H3B 0.9700 ?
C3 H3C 0.9700 ?
C4 C19 1.522(4) y
C4 C18 1.549(3) ?
C4 C5 1.558(3) ?
C5 C6 1.529(3) ?
C5 C10 1.561(3) ?
C5 H5A 0.9800 ?
C10 C20 1.536(3) ?
C10 C9 1.560(3) ?
C6 C7 1.521(4) ?
C6 H6A 0.9700 ?
C6 H6B 0.9700 ?
C7 C8 1.523(3) ?
C7 H7A 0.9700 ?
C7 H7B 0.9700 ?
C8 C14 1.531(3) ?
C8 C9 1.554(3) ?
C8 C15 1.562(3) y
C9 C11 1.556(3) ?
C9 H9A 0.9800 ?
C14 C13 1.529(3) ?
C14 H14A 0.9700 ?
C14 H14B 0.9700 ?
C13 C12 1.522(4) y
C13 C16 1.536(4) y
C13 H13A 0.9800 ?
C12 C11 1.519(4) ?
C12 H12A 0.9700 ?
C12 H12B 0.9700 ?
C11 H11A 0.9700 ?
C11 H11B 0.9700 ?
C16 C17 1.522(4) ?
C16 C15 1.539(4) ?
C16 H16A 0.9800 ?
C15 H15A 0.9800 ?
C17 H17A 0.9600 ?
C17 H17B 0.9600 ?
C17 H17C 0.9600 ?
C18 H18A 0.9600 ?
C18 H18B 0.9600 ?
C18 H18C 0.9600 ?
C21 H21C 0.9600 ?
C21 H21D 0.9600 ?
C21 H21A 0.9600 ?
C20 H20D 0.9600 ?
C20 H20A 0.9600 ?
C20 H20B 0.9600 ?

loop_
_geom_hbond_atom_site_label_D
_geom_hbond_atom_site_label_H
_geom_hbond_atom_site_label_A
_geom_hbond_site_symmetry_A
_geom_hbond_distance_DH
_geom_hbond_distance_HA
_geom_hbond_distance_DA
_geom_hbond_angle_DHA
O3 H3A O1 1_565 0.82 2.14 2.883(3) 152
C1 H1B O2 1_455 0.97 2.59 3.432(3) 145
C21 H21D O3 1_545 0.96 2.50 3.300(4) 140

loop_
_cod_related_entry_id
_cod_related_entry_database
_cod_related_entry_code
1 ChemSpider 21180632
